data_1540902
loop_
_publ_author_name
'Schank, C.'
'Jahrling, F.'
'Luo, L.'
'Olesch, G.'
'Grauel, A.'
'Wassilew, C.'
'Geibel, C.'
'Borth, R.'
'Bredl, C.D.'
'Steglich, F.'

_publ_section_title
;
 4f-conduction electron hybridization in ternary Ce - TM - Al compounds
;
_journal_name_full 'Journal of Alloys Compd.'
_journal_page_first 329
_journal_page_last 332
_journal_volume 207
_journal_year 1994
_chemical_formula_sum 'Al2 Ce Pt3'
_space_group_IT_number 191
_symmetry_space_group_name_Hall '-P 6 2'
_symmetry_space_group_name_H-M 'P 6/m m m'
_cell_angle_alpha 90
_cell_angle_beta 90
_cell_angle_gamma 120
_cell_formula_units_Z 1
_cell_length_a 5.581
_cell_length_b 5.581
_cell_length_c 3.949
_cell_volume 106.523
_citation_journal_id_ASTM JALCEU
_cod_data_source_file Schank_JALCEU_1994_972.cif
_cod_data_source_block Al2Ce1Pt3
_cod_original_cell_volume 106.5226
_cod_original_formula_sum 'Al2 Ce1 Pt3'
_cod_database_code 1540902

loop_
_symmetry_equiv_pos_as_xyz
x,y,z
x-y,x,z
-y,x-y,z
-x,-y,z
-x+y,-x,z
y,-x+y,z
-y,-x,-z
x-y,-y,-z
x,x-y,-z
y,x,-z
-x+y,y,-z
-x,-x+y,-z
-x,-y,-z
-x+y,-x,-z
y,-x+y,-z
x,y,-z
x-y,x,-z
-y,x-y,-z
y,x,z
-x+y,y,z
-x,-x+y,z
-y,-x,z
x-y,-y,z
x,x-y,z

loop_
_atom_site_label
_atom_site_type_symbol
_atom_site_fract_x
_atom_site_fract_y
_atom_site_fract_z
_atom_site_occupancy
_atom_site_U_iso_or_equiv
Pt1 Pt 0.5 0 0.5 1 0.0
Ce1 Ce 0 0 0 1 0.0
Al1 Al 0.3333 0.6667 0 1 0.0
